data_1557111
loop_
_publ_author_name
'Yadav, Munendra'
'Metta-Maga\~na, Alejandro'
'Fortier, Skye'

_publ_section_title
;
 Intra- and intermolecular interception of a photochemically generated
 terminal uranium nitride
;
_journal_issue 9
_journal_name_full 'Chemical Science'
_journal_page_first 2381
_journal_page_last 2387
_journal_paper_doi 10.1039/C9SC05992J
_journal_volume 11
_journal_year 2020
_chemical_formula_moiety 'C69 H82 N8 U, 2(C3 H3)'
_chemical_formula_sum 'C75 H88 N8 U'
_chemical_formula_weight 1339.56
_chemical_name_systematic UImNHCazide
_space_group_crystal_system triclinic
_space_group_IT_number 2
_space_group_name_Hall '-P 1'
_space_group_name_H-M_alt 'P -1'
_atom_sites_solution_hydrogens geom
_atom_sites_solution_primary dual
_audit_creation_date 2019-08-24
_audit_creation_method
;
Olex2 1.2
(compiled 2018.05.29 svn.r3508 for OlexSys, GUI svn.r5506)
;
_audit_update_record
;
2019-10-10 deposited with the CCDC.	2020-01-22 downloaded from the CCDC.
;
_cell_angle_alpha 78.109(2)
_cell_angle_beta 76.264(2)
_cell_angle_gamma 68.201(2)
_cell_formula_units_Z 2
_cell_length_a 13.1219(4)
_cell_length_b 13.5561(5)
_cell_length_c 20.3099(7)
_cell_measurement_reflns_used 9827
_cell_measurement_temperature 100(2)
_cell_measurement_theta_max 24.22
_cell_measurement_theta_min 2.41
_cell_volume 3230.5(2)
_computing_cell_refinement 'SAINT V8.38A (?, 2016)'
_computing_data_reduction 'SAINT V8.38A (?, 2016)'
_computing_molecular_graphics 'Olex2 (Dolomanov et al., 2009)'
_computing_publication_material 'Olex2 (Dolomanov et al., 2009)'
_computing_structure_refinement 'XL (Sheldrick, 2008)'
_computing_structure_solution 'XT (Sheldrick, 2015)'
_diffrn_ambient_temperature 100.01
_diffrn_measured_fraction_theta_full 0.999
_diffrn_measured_fraction_theta_max 0.999
_diffrn_measurement_device_type 'Bruker APEX-II CCD'
_diffrn_measurement_method '\f and \w scans'
_diffrn_radiation_type MoK\a
_diffrn_radiation_wavelength 0.71073
_diffrn_reflns_av_R_equivalents 0.0981
_diffrn_reflns_av_unetI/netI 0.0471
_diffrn_reflns_Laue_measured_fraction_full 0.999
_diffrn_reflns_Laue_measured_fraction_max 0.999
_diffrn_reflns_limit_h_max 15
_diffrn_reflns_limit_h_min -15
_diffrn_reflns_limit_k_max 15
_diffrn_reflns_limit_k_min -15
_diffrn_reflns_limit_l_max 23
_diffrn_reflns_limit_l_min -23
_diffrn_reflns_number 95837
_diffrn_reflns_point_group_measured_fraction_full 0.999
_diffrn_reflns_point_group_measured_fraction_max 0.999
_diffrn_reflns_theta_full 24.716
_diffrn_reflns_theta_max 24.716
_diffrn_reflns_theta_min 1.915
_diffrn_standards_number 0
_exptl_absorpt_coefficient_mu 2.561
_exptl_absorpt_correction_T_max 0.7451
_exptl_absorpt_correction_T_min 0.6499
_exptl_absorpt_correction_type multi-scan
_exptl_absorpt_process_details
'SADABS-2016/2 (Bruker,2016/2) was used for absorption correction. wR2(int) was 0.1192 before and 0.0749 after correction. The Ratio of minimum to maximum transmission is 0.8722. The \l/2 correction factor is Not present.'
_exptl_crystal_colour 'metallic brownish red'
_exptl_crystal_colour_lustre metallic
_exptl_crystal_colour_modifier brownish
_exptl_crystal_colour_primary red
_exptl_crystal_density_diffrn 1.377
_exptl_crystal_description plate
_exptl_crystal_F_000 1372
_exptl_crystal_size_max 0.42
_exptl_crystal_size_mid 0.38
_exptl_crystal_size_min 0.32
_refine_diff_density_max 2.678
_refine_diff_density_min -1.750
_refine_diff_density_rms 0.112
_refine_ls_extinction_method none
_refine_ls_goodness_of_fit_ref 1.141
_refine_ls_hydrogen_treatment constr
_refine_ls_matrix_type full
_refine_ls_number_parameters 756
_refine_ls_number_reflns 10999
_refine_ls_number_restraints 11
_refine_ls_restrained_S_all 1.144
_refine_ls_R_factor_all 0.0562
_refine_ls_R_factor_gt 0.0465
_refine_ls_shift/su_max 0.003
_refine_ls_shift/su_mean 0.000
_refine_ls_structure_factor_coef Fsqd
_refine_ls_weighting_details 'w=1/[\s^2^(Fo^2^)+(0.0284P)^2^+13.6666P] where P=(Fo^2^+2Fc^2^)/3'
_refine_ls_weighting_scheme calc
_refine_ls_wR_factor_gt 0.0979
_refine_ls_wR_factor_ref 0.1017
_reflns_Friedel_coverage 0.000
_reflns_number_gt 9762
_reflns_number_total 10999
_reflns_threshold_expression 'I > 2\s(I)'
_cod_data_source_file c9sc05992j2.cif
_cod_data_source_block uimnhcazide
_cod_depositor_comments
;Adding full bibliography for 1557110--1557114.cif.

 Adding full bibliography for 1557110--1557114.cif.
;
_cod_database_code 1557111
_shelx_shelxl_version_number 2017/1
_shelx_space_group_comment
;
The symmetry employed for this shelxl refinement is uniquely defined
by the following loop, which should always be used as a source of
symmetry information in preference to the above space-group names.
They are only intended as comments.
;
_shelx_estimated_absorpt_t_max 0.494
_shelx_estimated_absorpt_t_min 0.413
_olex2_refinement_description
;
1. Fixed Uiso
 At 1.2 times of:
  All C(H) groups
 At 1.5 times of:
  All C(H,H,H) groups
2. Restrained distances
 U1-N6 \\sim U1-N6A
 with sigma of 0.02
 N6-N7 \\sim N6A-N7A
 with sigma of 0.02
 N7-N8 \\sim N7A-N8A
 with sigma of 0.02
 U1-N7 \\sim U1-N7A
 with sigma of 0.04
 N6-N8 \\sim N6A-N8A
 with sigma of 0.04
 C39-C40 \\sim C39-C40A
 with sigma of 0.02
 C40-C41 \\sim C40A-C41A
 with sigma of 0.02
 C40-C42 \\sim C40A-C42A
 with sigma of 0.02
 C39-C41 \\sim C39-C41A
 with sigma of 0.04
 C39-C42 \\sim C39-C42A
 with sigma of 0.04
 C41-C42 \\sim C41A-C42A
 with sigma of 0.04
3. Others
 Sof(N6A)=Sof(N7A)=Sof(N8A)=1-FVAR(1)
 Sof(N6)=Sof(N7)=Sof(N8)=FVAR(1)
 Sof(C40A)=Sof(H40A)=Sof(C41A)=Sof(H41D)=Sof(H41E)=Sof(H41F)=Sof(C42A)=
 Sof(H42D)=Sof(H42E)=Sof(H42F)=1-FVAR(2)
 Sof(C40)=Sof(H40)=Sof(C41)=Sof(H41A)=Sof(H41B)=Sof(H41C)=Sof(C42)=Sof(H42A)=
 Sof(H42B)=Sof(H42C)=FVAR(2)
4.a Ternary CH refined with riding coordinates:
 C3(H3), C10(H10), C33(H33), C40(H40), C40A(H40A), C48(H48), C55(H55),
 C60(H60), C67(H67)
4.b Aromatic/amide H refined with riding coordinates:
 C6(H6), C7(H7), C8(H8), C14(H14), C15(H15), C16(H16), C17(H17), C20(H20),
 C21(H21), C23(H23), C24(H24), C26(H26), C27(H27), C28(H28), C29(H29), C36(H36),
  C37(H37), C38(H38), C44(H44), C45(H45), C51(H51), C52(H52), C53(H53),
 C63(H63), C64(H64), C65(H65), C70(H70), C71(H71), C72(H72), C73(H73), C74(H74),
  C75(H75)
4.c Idealised Me refined as rotating group:
 C4(H4A,H4B,H4C), C5(H5A,H5B,H5C), C11(H11A,H11B,H11C), C12(H12A,H12B,H12C),
 C34(H34A,H34B,H34C), C35(H35A,H35B,H35C), C41(H41A,H41B,H41C), C41A(H41D,H41E,
 H41F), C42(H42A,H42B,H42C), C42A(H42D,H42E,H42F), C49(H49A,H49B,H49C),
 C50(H50A,H50B,H50C), C56(H56A,H56B,H56C), C57(H57A,H57B,H57C), C61(H61A,H61B,
 H61C), C62(H62A,H62B,H62C), C68(H68A,H68B,H68C), C69(H69A,H69B,H69C)
;
_olex2_submission_special_instructions 'No special instructions were received'

loop_
_space_group_symop_operation_xyz
'x, y, z'
'-x, -y, -z'

loop_
_atom_site_label
_atom_site_type_symbol
_atom_site_fract_x
_atom_site_fract_y
_atom_site_fract_z
_atom_site_U_iso_or_equiv
_atom_site_adp_type
_atom_site_occupancy
_atom_site_site_symmetry_order
_atom_site_calc_flag
_atom_site_refinement_flags_posn
_atom_site_refinement_flags_occupancy
_atom_site_disorder_assembly
_atom_site_disorder_group
U1 U 0.64093(2) 0.64015(2) 0.79348(2) 0.02374(8) Uani 1 1 d D . . .
N1 N 0.4486(4) 0.7321(4) 0.8471(2) 0.0249(10) Uani 1 1 d . . . .
N2 N 0.8309(4) 0.6084(4) 0.8026(2) 0.0260(11) Uani 1 1 d . . . .
N3 N 0.6429(4) 0.5721(4) 0.7071(2) 0.0280(11) Uani 1 1 d . . . .
N4 N 0.7192(4) 0.4247(4) 0.6372(2) 0.0317(12) Uani 1 1 d . . . .
N5 N 0.6065(4) 0.5782(4) 0.5948(2) 0.0335(12) Uani 1 1 d . . . .
N6 N 0.6478(8) 0.7978(6) 0.7585(7) 0.025(3) Uiso 0.63(3) 1 d D P A 1
N6A N 0.6383(12) 0.7971(9) 0.7412(10) 0.016(4) Uiso 0.37(3) 1 d D P A 2
N7 N 0.6575(10) 0.8896(9) 0.7430(9) 0.055(4) Uiso 0.63(3) 1 d D P A 1
N7A N 0.6631(15) 0.8783(12) 0.7142(14) 0.049(6) Uiso 0.37(3) 1 d D P A 2
N8 N 0.662(3) 0.968(2) 0.740(3) 0.278(19) Uiso 0.63(3) 1 d D P A 1
N8A N 0.6878(19) 0.9492(17) 0.6954(13) 0.077(10) Uiso 0.37(3) 1 d D P A 2
C1 C 0.4099(5) 0.8449(5) 0.8535(3) 0.0267(13) Uani 1 1 d . . . .
C2 C 0.3857(5) 0.9240(5) 0.7974(3) 0.0310(14) Uani 1 1 d . . . .
C3 C 0.3703(6) 0.8993(5) 0.7314(3) 0.0401(16) Uani 1 1 d . . . .
H3 H 0.395833 0.819639 0.733266 0.048 Uiso 1 1 calc R . . .
C4 C 0.2460(7) 0.9440(7) 0.7271(4) 0.062(2) Uani 1 1 d . . . .
H4A H 0.204654 0.911422 0.766692 0.093 Uiso 1 1 calc GR . . .
H4B H 0.235450 0.927443 0.685008 0.093 Uiso 1 1 calc GR . . .
H4C H 0.218401 1.021910 0.726931 0.093 Uiso 1 1 calc GR . . .
C5 C 0.4352(8) 0.9429(7) 0.6670(4) 0.067(2) Uani 1 1 d . . . .
H5A H 0.415265 1.020419 0.665682 0.101 Uiso 1 1 calc GR . . .
H5B H 0.416828 0.928475 0.626691 0.101 Uiso 1 1 calc GR . . .
H5C H 0.515339 0.908003 0.667009 0.101 Uiso 1 1 calc GR . . .
C6 C 0.3653(5) 1.0307(5) 0.8038(3) 0.0354(15) Uani 1 1 d . . . .
H6 H 0.351828 1.083847 0.765194 0.042 Uiso 1 1 calc R . . .
C7 C 0.3643(6) 1.0603(5) 0.8655(3) 0.0388(16) Uani 1 1 d . . . .
H7 H 0.354279 1.132361 0.868660 0.047 Uiso 1 1 calc R . . .
C8 C 0.3781(5) 0.9836(5) 0.9220(3) 0.0341(14) Uani 1 1 d . . . .
H8 H 0.374462 1.004274 0.964696 0.041 Uiso 1 1 calc R . . .
C9 C 0.3972(5) 0.8768(5) 0.9181(3) 0.0289(13) Uani 1 1 d . . . .
C10 C 0.3964(5) 0.8008(5) 0.9852(3) 0.0293(13) Uani 1 1 d . . . .
H10 H 0.402711 0.730075 0.974013 0.035 Uiso 1 1 calc R . . .
C11 C 0.2867(6) 0.8401(5) 1.0346(3) 0.0374(15) Uani 1 1 d . . . .
H11A H 0.276532 0.910751 1.045355 0.056 Uiso 1 1 calc GR . . .
H11B H 0.288335 0.789425 1.076742 0.056 Uiso 1 1 calc GR . . .
H11C H 0.224759 0.845338 1.013448 0.056 Uiso 1 1 calc GR . . .
C12 C 0.4950(6) 0.7819(5) 1.0199(3) 0.0383(15) Uani 1 1 d . . . .
H12A H 0.564990 0.748783 0.989679 0.057 Uiso 1 1 calc GR . . .
H12B H 0.489443 0.734170 1.062966 0.057 Uiso 1 1 calc GR . . .
H12C H 0.493718 0.850473 1.029195 0.057 Uiso 1 1 calc GR . . .
C13 C 0.3685(5) 0.6812(4) 0.8727(3) 0.0235(12) Uani 1 1 d . . . .
C14 C 0.2532(5) 0.7364(5) 0.8830(3) 0.0317(14) Uani 1 1 d . . . .
H14 H 0.225897 0.812491 0.877197 0.038 Uiso 1 1 calc R . . .
C15 C 0.1787(5) 0.6808(5) 0.9016(3) 0.0334(14) Uani 1 1 d . . . .
H15 H 0.100920 0.719738 0.907895 0.040 Uiso 1 1 calc R . . .
C16 C 0.2148(5) 0.5702(5) 0.9113(3) 0.0313(14) Uani 1 1 d . . . .
H16 H 0.162833 0.533188 0.921832 0.038 Uiso 1 1 calc R . . .
C17 C 0.3287(5) 0.5140(5) 0.9053(3) 0.0266(13) Uani 1 1 d . . . .
H17 H 0.354745 0.437896 0.912706 0.032 Uiso 1 1 calc R . . .
C18 C 0.4047(5) 0.5684(5) 0.8885(3) 0.0248(12) Uani 1 1 d . . . .
C19 C 0.5256(5) 0.5125(4) 0.8888(3) 0.0224(12) Uani 1 1 d . . . .
C20 C 0.5766(5) 0.5429(4) 0.9321(3) 0.0236(12) Uani 1 1 d . . . .
H20 H 0.530946 0.585985 0.966679 0.028 Uiso 1 1 calc R . . .
C21 C 0.6898(5) 0.5112(4) 0.9249(3) 0.0236(12) Uani 1 1 d . . . .
H21 H 0.721924 0.534609 0.953356 0.028 Uiso 1 1 calc R . . .
C22 C 0.7592(5) 0.4443(4) 0.8758(3) 0.0234(12) Uani 1 1 d . . . .
C23 C 0.7117(5) 0.4039(4) 0.8391(3) 0.0235(12) Uani 1 1 d . . . .
H23 H 0.758154 0.352225 0.809595 0.028 Uiso 1 1 calc R . . .
C24 C 0.5955(5) 0.4378(4) 0.8444(3) 0.0252(12) Uani 1 1 d . . . .
H24 H 0.564064 0.410179 0.817973 0.030 Uiso 1 1 calc R . . .
C25 C 0.8807(5) 0.4265(5) 0.8622(3) 0.0243(12) Uani 1 1 d . . . .
C26 C 0.9577(5) 0.3303(5) 0.8841(3) 0.0313(14) Uani 1 1 d . . . .
H26 H 0.933763 0.271791 0.906516 0.038 Uiso 1 1 calc R . . .
C27 C 1.0706(5) 0.3190(5) 0.8733(3) 0.0357(15) Uani 1 1 d . . . .
H27 H 1.123939 0.253027 0.887923 0.043 Uiso 1 1 calc R . . .
C28 C 1.1030(5) 0.4057(5) 0.8409(3) 0.0328(14) Uani 1 1 d . . . .
H28 H 1.179409 0.399012 0.833758 0.039 Uiso 1 1 calc R . . .
C29 C 1.0266(5) 0.5017(5) 0.8186(3) 0.0293(13) Uani 1 1 d . . . .
H29 H 1.051220 0.560204 0.797370 0.035 Uiso 1 1 calc R . . .
C30 C 0.9127(5) 0.5146(5) 0.8268(3) 0.0240(12) Uani 1 1 d . . . .
C31 C 0.8725(5) 0.6968(5) 0.7800(3) 0.0324(14) Uani 1 1 d . . . .
C32 C 0.9301(5) 0.7115(5) 0.7128(3) 0.0340(14) Uani 1 1 d . . . .
C33 C 0.9456(5) 0.6387(6) 0.6607(3) 0.0375(15) Uani 1 1 d . . . .
H33 H 0.933659 0.571454 0.686498 0.045 Uiso 1 1 calc R . . .
C34 C 1.0613(6) 0.6073(6) 0.6179(4) 0.0496(19) Uani 1 1 d . . . .
H34A H 1.073805 0.671178 0.589777 0.074 Uiso 1 1 calc GR . . .
H34B H 1.068279 0.555758 0.588156 0.074 Uiso 1 1 calc GR . . .
H34C H 1.116801 0.574537 0.647969 0.074 Uiso 1 1 calc GR . . .
C35 C 0.8584(6) 0.6900(8) 0.6134(4) 0.061(2) Uani 1 1 d . . . .
H35A H 0.783363 0.705007 0.640878 0.092 Uiso 1 1 calc GR . . .
H35B H 0.869402 0.640638 0.581164 0.092 Uiso 1 1 calc GR . . .
H35C H 0.867038 0.757042 0.587943 0.092 Uiso 1 1 calc GR . . .
C36 C 0.9742(5) 0.7938(6) 0.6943(4) 0.0433(17) Uani 1 1 d . . . .
H36 H 1.012560 0.804399 0.648899 0.052 Uiso 1 1 calc R . . .
C37 C 0.9638(6) 0.8602(6) 0.7400(4) 0.055(2) Uani 1 1 d . . . .
H37 H 0.997071 0.914348 0.726795 0.066 Uiso 1 1 calc R . . .
C38 C 0.9050(7) 0.8478(6) 0.8049(4) 0.057(2) Uani 1 1 d . . . .
H38 H 0.896392 0.895013 0.836030 0.069 Uiso 1 1 calc R . . .
C39 C 0.8571(6) 0.7668(6) 0.8262(4) 0.0470(19) Uani 1 1 d D . . .
C40 C 0.8054(14) 0.7469(12) 0.9031(6) 0.032(4) Uiso 0.51(3) 1 d D P B 1
H40 H 0.746179 0.717305 0.902979 0.038 Uiso 0.51(3) 1 calc R P B 1
C40A C 0.7720(13) 0.7727(12) 0.8902(7) 0.033(4) Uiso 0.49(3) 1 d D P B 2
H40A H 0.720181 0.736972 0.885579 0.039 Uiso 0.49(3) 1 calc R P B 2
C41 C 0.8772(15) 0.6659(14) 0.9519(6) 0.035(4) Uiso 0.51(3) 1 d D P B 1
H41A H 0.914217 0.597854 0.932890 0.053 Uiso 0.51(3) 1 calc GR P B 1
H41B H 0.830192 0.654674 0.996088 0.053 Uiso 0.51(3) 1 calc GR P B 1
H41C H 0.933558 0.692811 0.958146 0.053 Uiso 0.51(3) 1 calc GR P B 1
C41A C 0.8378(16) 0.7054(15) 0.9454(7) 0.040(4) Uiso 0.49(3) 1 d D P B 2
H41D H 0.871324 0.630874 0.935855 0.060 Uiso 0.49(3) 1 calc GR P B 2
H41E H 0.787898 0.708634 0.989843 0.060 Uiso 0.49(3) 1 calc GR P B 2
H41F H 0.896717 0.732877 0.946145 0.060 Uiso 0.49(3) 1 calc GR P B 2
C42 C 0.7426(15) 0.8518(13) 0.9333(9) 0.055(5) Uiso 0.51(3) 1 d D P B 1
H42A H 0.795988 0.884222 0.937370 0.082 Uiso 0.51(3) 1 calc GR P B 1
H42B H 0.699996 0.837571 0.978652 0.082 Uiso 0.51(3) 1 calc GR P B 1
H42C H 0.691520 0.901117 0.903333 0.082 Uiso 0.51(3) 1 calc GR P B 1
C42A C 0.7026(15) 0.8837(12) 0.9086(9) 0.045(5) Uiso 0.49(3) 1 d D P B 2
H42D H 0.751588 0.919446 0.914883 0.068 Uiso 0.49(3) 1 calc GR P B 2
H42E H 0.649637 0.878215 0.951046 0.068 Uiso 0.49(3) 1 calc GR P B 2
H42F H 0.661681 0.925330 0.871677 0.068 Uiso 0.49(3) 1 calc GR P B 2
C43 C 0.6546(5) 0.5292(5) 0.6531(3) 0.0302(13) Uani 1 1 d . . . .
C44 C 0.7131(6) 0.4158(6) 0.5710(3) 0.0412(16) Uani 1 1 d . . . .
H44 H 0.751702 0.354320 0.548012 0.049 Uiso 1 1 calc R . . .
C45 C 0.6442(6) 0.5079(6) 0.5458(3) 0.0412(16) Uani 1 1 d . . . .
H45 H 0.623990 0.523433 0.501930 0.049 Uiso 1 1 calc R . . .
C46 C 0.7651(6) 0.3295(5) 0.6834(3) 0.0369(15) Uani 1 1 d . . . .
C47 C 0.8759(6) 0.2997(5) 0.6913(3) 0.0375(16) Uani 1 1 d . . . .
C48 C 0.9489(6) 0.3647(6) 0.6541(3) 0.0413(16) Uani 1 1 d . . . .
H48 H 0.901371 0.442052 0.652656 0.050 Uiso 1 1 calc R . . .
C49 C 1.0457(6) 0.3476(6) 0.6903(3) 0.0482(18) Uani 1 1 d . . . .
H49A H 1.015925 0.364326 0.737262 0.072 Uiso 1 1 calc GR . . .
H49B H 1.087535 0.394855 0.665656 0.072 Uiso 1 1 calc GR . . .
H49C H 1.095306 0.272822 0.691033 0.072 Uiso 1 1 calc GR . . .
C50 C 0.9960(7) 0.3414(7) 0.5796(3) 0.056(2) Uani 1 1 d . . . .
H50A H 1.041203 0.265381 0.579269 0.084 Uiso 1 1 calc GR . . .
H50B H 1.042507 0.385301 0.557105 0.084 Uiso 1 1 calc GR . . .
H50C H 0.934335 0.358672 0.555086 0.084 Uiso 1 1 calc GR . . .
C51 C 0.9191(7) 0.2055(6) 0.7347(4) 0.0492(19) Uani 1 1 d . . . .
H51 H 0.994014 0.183582 0.741229 0.059 Uiso 1 1 calc R . . .
C52 C 0.8539(8) 0.1446(6) 0.7678(4) 0.060(2) Uani 1 1 d . . . .
H52 H 0.883466 0.082243 0.798222 0.072 Uiso 1 1 calc R . . .
C53 C 0.7475(8) 0.1726(6) 0.7574(4) 0.057(2) Uani 1 1 d . . . .
H53 H 0.705132 0.127581 0.779432 0.068 Uiso 1 1 calc R . . .
C54 C 0.6986(7) 0.2662(5) 0.7149(3) 0.0446(18) Uani 1 1 d . . . .
C55 C 0.5828(7) 0.2918(7) 0.7010(4) 0.054(2) Uani 1 1 d . . . .
H55 H 0.553055 0.370092 0.684492 0.065 Uiso 1 1 calc R . . .
C56 C 0.5004(8) 0.2666(8) 0.7624(4) 0.072(3) Uani 1 1 d . . . .
H56A H 0.521359 0.188727 0.774873 0.107 Uiso 1 1 calc GR . . .
H56B H 0.425373 0.295463 0.751070 0.107 Uiso 1 1 calc GR . . .
H56C H 0.501285 0.299183 0.800998 0.107 Uiso 1 1 calc GR . . .
C57 C 0.5885(9) 0.2292(8) 0.6437(5) 0.079(3) Uani 1 1 d . . . .
H57A H 0.637348 0.248233 0.602384 0.118 Uiso 1 1 calc GR . . .
H57B H 0.513522 0.247805 0.633869 0.118 Uiso 1 1 calc GR . . .
H57C H 0.618250 0.152098 0.658686 0.118 Uiso 1 1 calc GR . . .
C58 C 0.5164(6) 0.6782(5) 0.5838(3) 0.0363(15) Uani 1 1 d . . . .
C59 C 0.5382(6) 0.7580(5) 0.5328(3) 0.0382(16) Uani 1 1 d . . . .
C60 C 0.6554(6) 0.7546(6) 0.4999(3) 0.0443(17) Uani 1 1 d . . . .
H60 H 0.708551 0.692635 0.524573 0.053 Uiso 1 1 calc R . . .
C61 C 0.6817(7) 0.7380(7) 0.4246(3) 0.0529(19) Uani 1 1 d . . . .
H61A H 0.670759 0.671843 0.420853 0.079 Uiso 1 1 calc GR . . .
H61B H 0.759258 0.732698 0.405714 0.079 Uiso 1 1 calc GR . . .
H61C H 0.631821 0.798867 0.399162 0.079 Uiso 1 1 calc GR . . .
C62 C 0.6747(7) 0.8574(6) 0.5063(4) 0.0527(19) Uani 1 1 d . . . .
H62A H 0.622854 0.919485 0.482947 0.079 Uiso 1 1 calc GR . . .
H62B H 0.751541 0.852435 0.485365 0.079 Uiso 1 1 calc GR . . .
H62C H 0.661927 0.865571 0.554746 0.079 Uiso 1 1 calc GR . . .
C63 C 0.4477(6) 0.8413(6) 0.5114(3) 0.0455(18) Uani 1 1 d . . . .
H63 H 0.460597 0.895212 0.475771 0.055 Uiso 1 1 calc R . . .
C64 C 0.3405(7) 0.8482(6) 0.5403(4) 0.055(2) Uani 1 1 d . . . .
H64 H 0.280114 0.905585 0.524001 0.066 Uiso 1 1 calc R . . .
C65 C 0.3194(6) 0.7716(6) 0.5931(4) 0.0476(18) Uani 1 1 d . . . .
H65 H 0.244605 0.778789 0.614131 0.057 Uiso 1 1 calc R . . .
C66 C 0.4069(5) 0.6837(6) 0.6160(3) 0.0377(16) Uani 1 1 d . . . .
C67 C 0.3838(6) 0.5941(6) 0.6688(3) 0.0404(16) Uani 1 1 d . . . .
H67 H 0.450316 0.557079 0.691591 0.048 Uiso 1 1 calc R . . .
C68 C 0.2820(6) 0.6327(6) 0.7240(3) 0.0470(18) Uani 1 1 d . . . .
H68A H 0.287831 0.690112 0.743752 0.070 Uiso 1 1 calc GR . . .
H68B H 0.278438 0.572848 0.759994 0.070 Uiso 1 1 calc GR . . .
H68C H 0.214253 0.659737 0.703889 0.070 Uiso 1 1 calc GR . . .
C69 C 0.3701(6) 0.5119(6) 0.6319(4) 0.0512(19) Uani 1 1 d . . . .
H69A H 0.309753 0.548000 0.605394 0.077 Uiso 1 1 calc GR . . .
H69B H 0.351920 0.455239 0.665771 0.077 Uiso 1 1 calc GR . . .
H69C H 0.439806 0.480272 0.601020 0.077 Uiso 1 1 calc GR . . .
C70 C 1.0378(12) 1.0657(11) 0.5086(7) 0.121(4) Uiso 1 1 d . . . .
H70 H 1.071268 1.113858 0.514423 0.146 Uiso 1 1 calc R . . .
C71 C 0.9494(12) 1.0616(11) 0.5556(7) 0.117(4) Uiso 1 1 d . . . .
H71 H 0.918014 1.106372 0.590834 0.140 Uiso 1 1 calc R . . .
C72 C 0.9100(13) 0.9898(12) 0.5485(8) 0.135(5) Uiso 1 1 d . . . .
H72 H 0.849357 0.975769 0.580201 0.162 Uiso 1 1 calc R . . .
C73 C 0.0598(8) 1.0329(7) 0.9347(7) 0.084(3) Uani 1 1 d . . . .
H73 H 0.100897 1.054489 0.892584 0.101 Uiso 1 1 calc R . . .
C74 C 0.0086(7) 0.9637(8) 0.9414(5) 0.069(2) Uani 1 1 d . . . .
H74 H 0.010071 0.936853 0.901339 0.083 Uiso 1 1 calc R . . .
C75 C -0.0472(8) 0.9270(8) 1.0023(5) 0.078(3) Uani 1 1 d . . . .
H75 H -0.078235 0.873730 1.002838 0.094 Uiso 1 1 calc R . . .

loop_
_atom_site_aniso_label
_atom_site_aniso_U_11
_atom_site_aniso_U_22
_atom_site_aniso_U_33
_atom_site_aniso_U_23
_atom_site_aniso_U_13
_atom_site_aniso_U_12
U1 0.03401(13) 0.02576(12) 0.01374(11) -0.00477(8) -0.00490(8) -0.01118(9)
N1 0.033(3) 0.024(3) 0.019(2) -0.003(2) -0.006(2) -0.009(2)
N2 0.032(3) 0.026(3) 0.022(2) -0.004(2) 0.000(2) -0.015(2)
N3 0.040(3) 0.033(3) 0.017(2) -0.006(2) -0.011(2) -0.014(2)
N4 0.042(3) 0.035(3) 0.022(3) -0.010(2) -0.007(2) -0.013(2)
N5 0.038(3) 0.042(3) 0.020(3) -0.009(2) -0.009(2) -0.008(2)
C1 0.028(3) 0.025(3) 0.026(3) -0.005(2) -0.002(2) -0.008(3)
C2 0.037(4) 0.027(3) 0.030(3) -0.002(3) -0.009(3) -0.010(3)
C3 0.064(5) 0.030(4) 0.025(3) 0.001(3) -0.018(3) -0.011(3)
C4 0.066(5) 0.069(6) 0.062(5) -0.022(4) -0.034(4) -0.014(4)
C5 0.096(7) 0.085(6) 0.032(4) 0.004(4) -0.025(4) -0.041(6)
C6 0.044(4) 0.028(3) 0.032(3) 0.001(3) -0.005(3) -0.014(3)
C7 0.051(4) 0.021(3) 0.046(4) -0.008(3) -0.005(3) -0.015(3)
C8 0.041(4) 0.030(3) 0.030(3) -0.010(3) -0.001(3) -0.011(3)
C9 0.032(3) 0.026(3) 0.028(3) -0.007(3) -0.006(3) -0.008(3)
C10 0.041(4) 0.023(3) 0.025(3) -0.007(2) -0.006(3) -0.009(3)
C11 0.049(4) 0.030(3) 0.031(3) -0.003(3) -0.005(3) -0.013(3)
C12 0.046(4) 0.036(4) 0.035(4) -0.006(3) -0.012(3) -0.013(3)
C13 0.030(3) 0.028(3) 0.019(3) -0.006(2) -0.008(2) -0.012(3)
C14 0.033(3) 0.032(3) 0.032(3) -0.010(3) -0.012(3) -0.007(3)
C15 0.029(3) 0.039(4) 0.036(4) -0.014(3) -0.006(3) -0.011(3)
C16 0.035(4) 0.041(4) 0.025(3) -0.008(3) -0.006(3) -0.019(3)
C17 0.034(3) 0.031(3) 0.021(3) -0.008(2) -0.004(2) -0.015(3)
C18 0.031(3) 0.032(3) 0.015(3) -0.008(2) -0.005(2) -0.012(3)
C19 0.029(3) 0.022(3) 0.016(3) -0.001(2) -0.004(2) -0.009(2)
C20 0.031(3) 0.026(3) 0.014(3) -0.003(2) 0.000(2) -0.012(3)
C21 0.030(3) 0.025(3) 0.018(3) 0.000(2) -0.009(2) -0.012(3)
C22 0.032(3) 0.020(3) 0.019(3) 0.001(2) -0.004(2) -0.013(2)
C23 0.030(3) 0.018(3) 0.023(3) -0.001(2) -0.007(2) -0.010(2)
C24 0.032(3) 0.026(3) 0.024(3) -0.005(2) -0.006(2) -0.014(3)
C25 0.032(3) 0.031(3) 0.015(3) -0.005(2) -0.006(2) -0.014(3)
C26 0.035(4) 0.032(3) 0.030(3) -0.004(3) -0.009(3) -0.014(3)
C27 0.034(4) 0.038(4) 0.034(4) -0.004(3) -0.013(3) -0.007(3)
C28 0.031(3) 0.046(4) 0.026(3) -0.009(3) -0.009(3) -0.015(3)
C29 0.037(3) 0.035(3) 0.022(3) -0.008(3) -0.004(3) -0.018(3)
C30 0.031(3) 0.030(3) 0.015(3) -0.008(2) -0.004(2) -0.013(3)
C31 0.033(3) 0.023(3) 0.038(4) -0.002(3) -0.001(3) -0.010(3)
C32 0.031(3) 0.034(4) 0.032(3) 0.002(3) -0.006(3) -0.008(3)
C33 0.040(4) 0.052(4) 0.022(3) 0.004(3) -0.006(3) -0.022(3)
C34 0.047(4) 0.069(5) 0.034(4) -0.011(4) 0.001(3) -0.025(4)
C35 0.053(5) 0.102(7) 0.026(4) 0.005(4) -0.010(3) -0.027(5)
C36 0.035(4) 0.044(4) 0.045(4) 0.005(3) 0.001(3) -0.018(3)
C37 0.046(4) 0.032(4) 0.082(6) -0.002(4) 0.011(4) -0.023(3)
C38 0.060(5) 0.042(4) 0.072(6) -0.023(4) 0.017(4) -0.027(4)
C39 0.049(4) 0.039(4) 0.054(5) -0.019(3) 0.017(3) -0.025(3)
C43 0.036(3) 0.035(3) 0.023(3) -0.003(3) -0.009(3) -0.014(3)
C44 0.050(4) 0.052(4) 0.025(3) -0.016(3) -0.009(3) -0.014(4)
C45 0.054(4) 0.051(4) 0.022(3) -0.012(3) -0.011(3) -0.015(4)
C46 0.061(5) 0.029(3) 0.025(3) -0.012(3) -0.012(3) -0.014(3)
C47 0.052(4) 0.034(4) 0.028(3) -0.016(3) -0.012(3) -0.007(3)
C48 0.045(4) 0.046(4) 0.028(3) -0.015(3) -0.006(3) -0.005(3)
C49 0.046(4) 0.066(5) 0.032(4) -0.023(4) -0.008(3) -0.008(4)
C50 0.060(5) 0.088(6) 0.025(4) -0.017(4) -0.007(3) -0.025(5)
C51 0.064(5) 0.038(4) 0.037(4) -0.014(3) -0.011(4) -0.001(4)
C52 0.095(7) 0.029(4) 0.055(5) -0.009(4) -0.027(5) -0.010(4)
C53 0.097(7) 0.042(4) 0.045(4) -0.010(4) -0.014(4) -0.037(5)
C54 0.076(5) 0.038(4) 0.033(4) -0.014(3) -0.014(4) -0.027(4)
C55 0.082(6) 0.057(5) 0.041(4) -0.010(4) -0.014(4) -0.041(4)
C56 0.099(7) 0.087(7) 0.058(5) -0.015(5) -0.005(5) -0.067(6)
C57 0.107(8) 0.101(8) 0.062(6) -0.031(5) -0.021(5) -0.060(6)
C58 0.045(4) 0.046(4) 0.022(3) -0.010(3) -0.016(3) -0.010(3)
C59 0.051(4) 0.042(4) 0.023(3) -0.007(3) -0.017(3) -0.010(3)
C60 0.053(5) 0.046(4) 0.030(4) -0.005(3) -0.014(3) -0.009(3)
C61 0.058(5) 0.070(5) 0.033(4) -0.008(4) -0.007(3) -0.025(4)
C62 0.063(5) 0.055(5) 0.041(4) -0.001(4) -0.022(4) -0.017(4)
C63 0.056(5) 0.051(4) 0.028(4) -0.005(3) -0.014(3) -0.013(4)
C64 0.062(5) 0.057(5) 0.039(4) -0.012(4) -0.027(4) 0.000(4)
C65 0.046(4) 0.063(5) 0.036(4) -0.015(4) -0.020(3) -0.009(4)
C66 0.038(4) 0.056(4) 0.027(3) -0.018(3) -0.011(3) -0.015(3)
C67 0.041(4) 0.059(5) 0.029(3) -0.015(3) -0.012(3) -0.017(3)
C68 0.050(4) 0.065(5) 0.034(4) -0.020(3) -0.010(3) -0.021(4)
C69 0.052(5) 0.070(5) 0.044(4) -0.027(4) -0.006(3) -0.026(4)
C73 0.064(6) 0.047(5) 0.138(10) -0.011(6) -0.035(6) -0.005(5)
C74 0.045(5) 0.078(7) 0.081(7) -0.023(5) -0.005(5) -0.015(5)
C75 0.082(7) 0.064(6) 0.078(7) -0.023(5) -0.024(6) 0.000(5)

loop_
_atom_type_symbol
_atom_type_description
_atom_type_scat_dispersion_real
_atom_type_scat_dispersion_imag
_atom_type_scat_source
C C 0.0033 0.0016 'International Tables Vol C Tables 4.2.6.8 and 6.1.1.4'
H H 0.0000 0.0000 'International Tables Vol C Tables 4.2.6.8 and 6.1.1.4'
N N 0.0061 0.0033 'International Tables Vol C Tables 4.2.6.8 and 6.1.1.4'
U U -9.6767 9.6646 'International Tables Vol C Tables 4.2.6.8 and 6.1.1.4'

loop_
_geom_angle_atom_site_label_1
_geom_angle_atom_site_label_2
_geom_angle_atom_site_label_3
_geom_angle
_geom_angle_site_symmetry_3
N1 U1 C19 62.48(15) .
N1 U1 C20 65.98(15) .
N1 U1 C21 90.74(15) .
N1 U1 C22 114.32(15) .
N1 U1 C23 111.50(15) .
N1 U1 C24 86.98(15) .
N2 U1 N1 140.65(15) .
N2 U1 C19 117.47(15) .
N2 U1 C20 96.28(15) .
N2 U1 C21 69.99(15) .
N2 U1 C22 61.07(15) .
N2 U1 C23 80.97(15) .
N2 U1 C24 107.74(15) .
N3 U1 N1 110.67(17) .
N3 U1 N2 108.58(17) .
N3 U1 N6 108.0(4) .
N3 U1 N6A 97.8(6) .
N3 U1 C19 94.09(17) .
N3 U1 C20 120.40(17) .
N3 U1 C21 122.99(17) .
N3 U1 C22 99.17(17) .
N3 U1 C23 75.44(17) .
N3 U1 C24 72.19(17) .
N6 U1 N1 85.1(3) .
N6 U1 N2 80.3(3) .
N6 U1 C19 145.9(3) .
N6 U1 C20 129.5(4) .
N6 U1 C21 126.6(4) .
N6 U1 C22 138.3(4) .
N6 U1 C23 161.1(3) .
N6 U1 C24 171.6(3) .
N6A U1 N1 85.6(4) .
N6A U1 N2 86.5(5) .
N6A U1 C19 148.1(4) .
N6A U1 C20 138.0(5) .
N6A U1 C21 137.3(6) .
N6A U1 C22 146.8(5) .
N6A U1 C23 162.8(4) .
N6A U1 C24 164.5(5) .
C19 U1 C20 28.45(15) .
C19 U1 C21 49.44(15) .
C19 U1 C22 58.13(15) .
C19 U1 C23 49.04(15) .
C19 U1 C24 27.90(15) .
C20 U1 C21 26.90(15) .
C20 U1 C22 48.51(15) .
C20 U1 C23 55.77(15) .
C20 U1 C24 48.56(15) .
C21 U1 C23 47.62(15) .
C21 U1 C24 56.35(15) .
C22 U1 C21 27.69(15) .
C22 U1 C23 26.81(14) .
C22 U1 C24 48.52(15) .
C24 U1 C23 27.29(15) .
C1 N1 U1 121.1(3) .
C13 N1 U1 123.6(3) .
C13 N1 C1 115.3(5) .
C30 N2 U1 130.5(3) .
C30 N2 C31 111.8(5) .
C31 N2 U1 117.7(4) .
C43 N3 U1 174.3(4) .
C43 N4 C46 128.2(5) .
C44 N4 C43 110.1(5) .
C44 N4 C46 120.2(5) .
C43 N5 C58 130.1(5) .
C45 N5 C43 110.5(5) .
C45 N5 C58 118.6(5) .
N7 N6 U1 173.7(10) .
N7A N6A U1 164.4(14) .
N8 N7 N6 169(3) .
N8A N7A N6A 174(3) .
C2 C1 N1 121.8(5) .
C2 C1 C9 118.9(5) .
C9 C1 N1 119.2(5) .
C1 C2 C3 122.0(5) .
C6 C2 C1 119.5(6) .
C6 C2 C3 118.3(5) .
C2 C3 C4 109.1(6) .
C2 C3 C5 114.3(6) .
C5 C3 C4 109.2(6) .
C7 C6 C2 121.1(6) .
C8 C7 C6 119.0(6) .
C7 C8 C9 121.6(6) .
C1 C9 C10 123.3(5) .
C8 C9 C1 119.1(6) .
C8 C9 C10 117.5(5) .
C9 C10 C12 112.9(5) .
C11 C10 C9 111.4(5) .
C11 C10 C12 110.2(5) .
N1 C13 C18 119.1(5) .
C14 C13 N1 123.5(5) .
C14 C13 C18 117.4(5) .
C15 C14 C13 120.6(6) .
C16 C15 C14 121.6(6) .
C15 C16 C17 118.7(6) .
C18 C17 C16 120.5(6) .
C13 C18 C19 116.9(5) .
C17 C18 C13 120.8(5) .
C17 C18 C19 122.3(5) .
C18 C19 U1 107.1(3) .
C20 C19 U1 78.1(3) .
C20 C19 C18 118.4(5) .
C24 C19 U1 79.4(3) .
C24 C19 C18 124.0(5) .
C24 C19 C20 117.3(5) .
C19 C20 U1 73.5(3) .
C21 C20 U1 77.3(3) .
C21 C20 C19 121.2(5) .
C20 C21 U1 75.8(3) .
C20 C21 C22 120.5(5) .
C22 C21 U1 75.8(3) .
C21 C22 U1 76.5(3) .
C21 C22 C25 118.3(5) .
C23 C22 U1 79.1(3) .
C23 C22 C21 119.0(5) .
C23 C22 C25 122.5(5) .
C25 C22 U1 110.7(3) .
C22 C23 U1 74.1(3) .
C22 C23 C24 120.9(5) .
C24 C23 U1 74.7(3) .
C19 C24 U1 72.7(3) .
C23 C24 U1 78.1(3) .
C23 C24 C19 120.2(5) .
C26 C25 C22 122.1(5) .
C26 C25 C30 122.0(5) .
C30 C25 C22 115.9(5) .
C25 C26 C27 120.1(6) .
C28 C27 C26 118.8(6) .
C29 C28 C27 121.3(6) .
C28 C29 C30 121.3(6) .
N2 C30 C25 119.2(5) .
N2 C30 C29 124.5(5) .
C29 C30 C25 116.4(5) .
C32 C31 N2 120.8(5) .
C39 C31 N2 119.1(5) .
C39 C31 C32 120.0(6) .
C31 C32 C33 121.4(5) .
C36 C32 C31 119.0(6) .
C36 C32 C33 119.7(6) .
C32 C33 C35 111.4(6) .
C34 C33 C32 113.1(5) .
C34 C33 C35 109.4(5) .
C37 C36 C32 121.6(6) .
C38 C37 C36 119.5(6) .
C37 C38 C39 121.4(7) .
C31 C39 C38 118.4(6) .
C31 C39 C40 122.0(7) .
C31 C39 C40A 121.1(7) .
C38 C39 C40 118.9(7) .
C38 C39 C40A 119.0(7) .
C41 C40 C39 119.6(11) .
C41 C40 C42 110.3(11) .
C42 C40 C39 111.6(10) .
C39 C40A C41A 104.5(11) .
C39 C40A C42A 116.3(11) .
C42A C40A C41A 111.6(12) .
N3 C43 N4 129.7(5) .
N3 C43 N5 127.4(6) .
N5 C43 N4 102.9(5) .
C45 C44 N4 108.2(6) .
C44 C45 N5 108.3(6) .
C47 C46 N4 119.2(6) .
C47 C46 C54 122.3(6) .
C54 C46 N4 118.4(6) .
C46 C47 C48 122.0(6) .
C46 C47 C51 117.9(7) .
C51 C47 C48 120.1(7) .
C47 C48 C49 112.8(6) .
C47 C48 C50 111.9(6) .
C49 C48 C50 109.2(6) .
C52 C51 C47 120.6(8) .
C53 C52 C51 120.7(8) .
C52 C53 C54 121.8(7) .
C46 C54 C55 122.6(6) .
C53 C54 C46 116.7(7) .
C53 C54 C55 120.6(7) .
C54 C55 C56 114.7(7) .
C54 C55 C57 109.7(7) .
C56 C55 C57 108.0(6) .
C59 C58 N5 118.5(6) .
C59 C58 C66 122.1(6) .
C66 C58 N5 118.4(6) .
C58 C59 C60 122.5(6) .
C63 C59 C58 117.7(7) .
C63 C59 C60 119.8(6) .
C59 C60 C61 111.8(6) .
C59 C60 C62 111.3(6) .
C61 C60 C62 109.7(6) .
C64 C63 C59 121.8(7) .
C63 C64 C65 120.2(7) .
C64 C65 C66 120.9(7) .
C58 C66 C67 121.7(6) .
C65 C66 C58 117.2(7) .
C65 C66 C67 120.9(6) .
C66 C67 C68 113.7(6) .
C66 C67 C69 108.9(5) .
C68 C67 C69 110.1(6) .
C71 C70 C72 130.4(15) 2_776
C72 C71 C70 113.1(15) .
C71 C72 C70 116.4(15) 2_776
C74 C73 C75 113.1(11) 2_577
C73 C74 C75 124.7(10) .
C74 C75 C73 122.1(10) 2_577

loop_
_geom_bond_atom_site_label_1
_geom_bond_atom_site_label_2
_geom_bond_distance
_geom_bond_site_symmetry_2
U1 N1 2.455(5) .
U1 N2 2.414(5) .
U1 N3 2.135(4) .
U1 N6 2.136(7) .
U1 N6A 2.166(10) .
U1 C19 2.865(5) .
U1 C20 2.924(5) .
U1 C21 2.941(5) .
U1 C22 2.932(5) .
U1 C23 2.992(5) .
U1 C24 2.950(5) .
N1 C1 1.444(7) .
N1 C13 1.408(7) .
N2 C30 1.410(7) .
N2 C31 1.443(7) .
N3 C43 1.296(7) .
N4 C43 1.413(8) .
N4 C44 1.399(7) .
N4 C46 1.450(8) .
N5 C43 1.400(7) .
N5 C45 1.396(8) .
N5 C58 1.448(8) .
N6 N7 1.266(10) .
N6A N7A 1.245(13) .
N7 N8 1.08(2) .
N7A N8A 1.093(18) .
C1 C2 1.402(8) .
C1 C9 1.419(8) .
C2 C3 1.521(8) .
C2 C6 1.397(8) .
C3 C4 1.531(10) .
C3 C5 1.522(10) .
C6 C7 1.389(9) .
C7 C8 1.378(9) .
C8 C9 1.391(8) .
C9 C10 1.529(8) .
C10 C11 1.525(8) .
C10 C12 1.533(8) .
C13 C14 1.402(8) .
C13 C18 1.414(8) .
C14 C15 1.386(8) .
C15 C16 1.381(9) .
C16 C17 1.391(8) .
C17 C18 1.391(8) .
C18 C19 1.483(8) .
C19 C20 1.423(7) .
C19 C24 1.404(8) .
C20 C21 1.364(8) .
C21 C22 1.405(8) .
C22 C23 1.375(7) .
C22 C25 1.487(8) .
C23 C24 1.403(8) .
C25 C26 1.383(8) .
C25 C30 1.412(8) .
C26 C27 1.399(9) .
C27 C28 1.385(9) .
C28 C29 1.381(9) .
C29 C30 1.412(8) .
C31 C32 1.408(9) .
C31 C39 1.399(9) .
C32 C33 1.522(9) .
C32 C36 1.386(9) .
C33 C34 1.513(9) .
C33 C35 1.540(9) .
C36 C37 1.372(10) .
C37 C38 1.372(11) .
C38 C39 1.405(9) .
C39 C40 1.560(12) .
C39 C40A 1.494(12) .
C40 C41 1.517(17) .
C40 C42 1.525(15) .
C40A C41A 1.512(17) .
C40A C42A 1.511(15) .
C44 C45 1.325(9) .
C46 C47 1.396(9) .
C46 C54 1.405(9) .
C47 C48 1.507(10) .
C47 C51 1.401(10) .
C48 C49 1.538(9) .
C48 C50 1.542(9) .
C51 C52 1.374(11) .
C52 C53 1.361(12) .
C53 C54 1.404(10) .
C54 C55 1.510(11) .
C55 C56 1.516(11) .
C55 C57 1.548(10) .
C58 C59 1.397(9) .
C58 C66 1.411(9) .
C59 C60 1.512(10) .
C59 C63 1.387(9) .
C60 C61 1.530(9) .
C60 C62 1.540(10) .
C63 C64 1.366(11) .
C64 C65 1.385(11) .
C65 C66 1.401(10) .
C66 C67 1.516(10) .
C67 C68 1.526(9) .
C67 C69 1.548(9) .
C70 C71 1.327(16) .
C70 C72 1.408(18) 2_776
C71 C72 1.305(17) .
C73 C74 1.313(12) .
C73 C75 1.442(14) 2_577
C74 C75 1.379(13) .
